data_7212824
loop_
_publ_author_name
'Peng, Rong'
'Li, Mian'
'Deng, Shi-Ren'
'Li, Zao-Ying'
'Li, Dan'

_publ_section_title
;
 Two genuine supramolecular isomers exhibiting hierarchical resemblance
 and distinction
;
_journal_issue 11
_journal_name_full CrystEngComm
_journal_page_first 3670
_journal_paper_doi 10.1039/c0ce00163e
_journal_volume 12
_journal_year 2010
_chemical_formula_moiety 'C18 H14 Cu2 N4 S3'
_chemical_formula_sum 'C18 H14 Cu2 N4 S3'
_chemical_formula_weight 509.59
_chemical_name_systematic
;
?
;
_space_group_IT_number 15
_symmetry_cell_setting monoclinic
_symmetry_space_group_name_Hall '-C 2yc'
_symmetry_space_group_name_H-M 'C 1 2/c 1'
_atom_sites_solution_hydrogens geom
_atom_sites_solution_primary direct
_atom_sites_solution_secondary difmap
_audit_creation_method SHELXL-97
_cell_angle_alpha 90.00
_cell_angle_beta 104.604(2)
_cell_angle_gamma 90.00
_cell_formula_units_Z 8
_cell_length_a 13.8291(10)
_cell_length_b 12.2410(9)
_cell_length_c 24.3326(18)
_cell_measurement_reflns_used 13481
_cell_measurement_temperature 293(2)
_cell_measurement_theta_max 27.93
_cell_measurement_theta_min 2.25
_cell_volume 3986.0(5)
_computing_structure_refinement 'SHELXL-97 (Sheldrick, 1997)'
_computing_structure_solution 'SHELXS-97 (Sheldrick, 1990)'
_diffrn_ambient_temperature 293(2)
_diffrn_measured_fraction_theta_full 0.993
_diffrn_measured_fraction_theta_max 0.993
_diffrn_radiation_monochromator graphite
_diffrn_radiation_source 'fine-focus sealed tube'
_diffrn_radiation_type MoK\a
_diffrn_radiation_wavelength 0.71073
_diffrn_reflns_av_R_equivalents 0.0363
_diffrn_reflns_av_sigmaI/netI 0.0483
_diffrn_reflns_limit_h_max 18
_diffrn_reflns_limit_h_min -17
_diffrn_reflns_limit_k_max 16
_diffrn_reflns_limit_k_min -10
_diffrn_reflns_limit_l_max 32
_diffrn_reflns_limit_l_min -31
_diffrn_reflns_number 13481
_diffrn_reflns_theta_full 27.93
_diffrn_reflns_theta_max 27.93
_diffrn_reflns_theta_min 2.25
_exptl_absorpt_coefficient_mu 2.459
_exptl_absorpt_correction_T_max 0.8467
_exptl_absorpt_correction_T_min 0.7568
_exptl_absorpt_correction_type multi-scan
_exptl_crystal_colour colorless
_exptl_crystal_density_diffrn 1.698
_exptl_crystal_density_method 'not measured'
_exptl_crystal_description block
_exptl_crystal_F_000 2048
_exptl_crystal_size_max 0.12
_exptl_crystal_size_mid 0.11
_exptl_crystal_size_min 0.07
_refine_diff_density_max 0.515
_refine_diff_density_min -0.324
_refine_diff_density_rms 0.073
_refine_ls_extinction_method none
_refine_ls_goodness_of_fit_ref 1.011
_refine_ls_hydrogen_treatment constr
_refine_ls_matrix_type full
_refine_ls_number_parameters 244
_refine_ls_number_reflns 4739
_refine_ls_number_restraints 0
_refine_ls_restrained_S_all 1.011
_refine_ls_R_factor_all 0.0700
_refine_ls_R_factor_gt 0.0448
_refine_ls_shift/su_max 0.001
_refine_ls_shift/su_mean 0.000
_refine_ls_structure_factor_coef Fsqd
_refine_ls_weighting_details 'calc w=1/[\s^2^(Fo^2^)+(0.0451P)^2^+2.3264P] where P=(Fo^2^+2Fc^2^)/3'
_refine_ls_weighting_scheme calc
_refine_ls_wR_factor_gt 0.0969
_refine_ls_wR_factor_ref 0.1079
_reflns_number_gt 3342
_reflns_number_total 4739
_reflns_threshold_expression >2sigma(I)
_cod_data_source_file c0ce00163e.txt
_cod_data_source_block complexB
_cod_original_sg_symbol_H-M C2/c
_cod_database_code 7212824

loop_
_symmetry_equiv_pos_as_xyz
'x, y, z'
'-x, y, -z+1/2'
'x+1/2, y+1/2, z'
'-x+1/2, y+1/2, -z+1/2'
'-x, -y, -z'
'x, -y, z-1/2'
'-x+1/2, -y+1/2, -z'
'x+1/2, -y+1/2, z-1/2'

loop_
_atom_site_label
_atom_site_type_symbol
_atom_site_fract_x
_atom_site_fract_y
_atom_site_fract_z
_atom_site_U_iso_or_equiv
_atom_site_adp_type
_atom_site_occupancy
_atom_site_symmetry_multiplicity
_atom_site_calc_flag
_atom_site_refinement_flags
C2 C -0.0661(2) 0.5427(3) 0.30874(14) 0.0473(7) Uani 0.50 1 d P
N2 N -0.0661(2) 0.5427(3) 0.30874(14) 0.0473(7) Uani 0.50 1 d P
Cu1 Cu -0.00285(3) 0.40377(4) 0.306571(19) 0.05243(15) Uani 1 1 d .
Cu2 Cu 0.31203(3) 0.25076(3) 0.284143(17) 0.04699(14) Uani 1 1 d .
S1 S 0.43628(7) 0.49534(10) 0.07046(4) 0.0653(3) Uani 1 1 d .
S3 S 0.22791(9) 0.38103(9) -0.05509(5) 0.0701(3) Uani 1 1 d .
S2 S 0.07777(10) 0.64706(10) 0.03360(5) 0.0771(3) Uani 1 1 d .
C4 C 0.1993(2) 0.3177(3) 0.29946(12) 0.0457(7) Uani 0.50 1 d P
N4 N 0.1993(2) 0.3177(3) 0.29946(12) 0.0457(7) Uani 0.50 1 d P
C16 C 0.2998(2) 0.3163(3) -0.09495(13) 0.0471(8) Uani 1 1 d .
C3 C 0.1230(3) 0.3502(3) 0.30150(13) 0.0568(8) Uani 0.50 1 d P
C1 C -0.1118(2) 0.6210(3) 0.30257(14) 0.0557(8) Uani 0.50 1 d P
N3 N 0.1230(3) 0.3502(3) 0.30150(13) 0.0568(8) Uani 0.50 1 d P
N1 N -0.1118(2) 0.6210(3) 0.30257(14) 0.0557(8) Uani 0.50 1 d P
C15 C 0.2549(3) 0.5247(3) -0.05878(15) 0.0544(9) Uani 1 1 d .
H15A H 0.3265 0.5371 -0.0495 0.065 Uiso 1 1 calc R
H15B H 0.2256 0.5530 -0.0965 0.065 Uiso 1 1 calc R
N5 N 0.35896(19) 0.3392(2) 0.22330(11) 0.0459(7) Uani 1 1 d .
C7 C 0.4070(2) 0.4427(3) 0.13141(13) 0.0465(8) Uani 1 1 d .
N6 N 0.4090(2) 0.1939(2) -0.15590(11) 0.0455(7) Uani 1 1 d .
C5 C 0.4065(2) 0.2862(3) 0.18932(14) 0.0492(8) Uani 1 1 d .
H5 H 0.4238 0.2134 0.1972 0.059 Uiso 1 1 calc R
C14 C 0.2089(3) 0.5791(3) -0.01551(14) 0.0492(8) Uani 1 1 d .
C18 C 0.3683(2) 0.1484(3) -0.11718(14) 0.0469(8) Uani 1 1 d .
H18 H 0.3761 0.0735 -0.1112 0.056 Uiso 1 1 calc R
C19 C 0.3930(3) 0.3016(3) -0.16457(15) 0.0527(9) Uani 1 1 d .
H19 H 0.4203 0.3355 -0.1914 0.063 Uiso 1 1 calc R
C9 C 0.3380(3) 0.4440(3) 0.21161(14) 0.0526(9) Uani 1 1 d .
H9 H 0.3055 0.4822 0.2347 0.063 Uiso 1 1 calc R
C8 C 0.3615(3) 0.4995(3) 0.16745(14) 0.0539(9) Uani 1 1 d .
H8 H 0.3471 0.5735 0.1619 0.065 Uiso 1 1 calc R
C6 C 0.4305(2) 0.3344(3) 0.14374(14) 0.0498(8) Uani 1 1 d .
H6 H 0.4626 0.2942 0.1211 0.060 Uiso 1 1 calc R
C20 C 0.3388(3) 0.3646(3) -0.13625(14) 0.0532(9) Uani 1 1 d .
H20 H 0.3285 0.4385 -0.1447 0.064 Uiso 1 1 calc R
C17 C 0.3159(3) 0.2048(3) -0.08580(13) 0.0488(8) Uani 1 1 d .
H17 H 0.2911 0.1690 -0.0585 0.059 Uiso 1 1 calc R
C13 C 0.1093(3) 0.5878(3) -0.02272(16) 0.0623(10) Uani 1 1 d .
H13 H 0.0627 0.5640 -0.0551 0.075 Uiso 1 1 calc R
C12 C 0.1994(3) 0.6621(3) 0.06757(16) 0.0673(11) Uani 1 1 d .
H12 H 0.2210 0.6944 0.1032 0.081 Uiso 1 1 calc R
C11 C 0.2629(3) 0.6224(3) 0.03777(14) 0.0523(9) Uani 1 1 d .
C10 C 0.3750(3) 0.6269(3) 0.05849(16) 0.0688(12) Uani 1 1 d .
H10A H 0.3922 0.6679 0.0937 0.083 Uiso 1 1 calc R
H10B H 0.4011 0.6668 0.0309 0.083 Uiso 1 1 calc R

loop_
_atom_site_aniso_label
_atom_site_aniso_U_11
_atom_site_aniso_U_22
_atom_site_aniso_U_33
_atom_site_aniso_U_23
_atom_site_aniso_U_13
_atom_site_aniso_U_12
C2 0.0474(16) 0.0336(16) 0.068(2) 0.0030(15) 0.0285(15) 0.0088(14)
N2 0.0474(16) 0.0336(16) 0.068(2) 0.0030(15) 0.0285(15) 0.0088(14)
Cu1 0.0472(2) 0.0529(3) 0.0632(3) 0.0053(2) 0.0250(2) 0.0145(2)
Cu2 0.0436(2) 0.0484(3) 0.0523(3) 0.0041(2) 0.01835(19) 0.01101(19)
S1 0.0610(6) 0.0836(8) 0.0536(5) 0.0126(5) 0.0189(4) -0.0117(5)
S3 0.0984(8) 0.0525(6) 0.0761(7) -0.0142(5) 0.0532(6) -0.0100(6)
S2 0.0975(9) 0.0644(7) 0.0807(7) 0.0103(6) 0.0437(7) 0.0204(6)
C4 0.0403(15) 0.059(2) 0.0430(16) 0.0085(14) 0.0199(13) 0.0219(15)
N4 0.0403(15) 0.059(2) 0.0430(16) 0.0085(14) 0.0199(13) 0.0219(15)
C16 0.0528(19) 0.048(2) 0.0419(17) -0.0080(16) 0.0144(15) -0.0072(17)
C3 0.068(2) 0.053(2) 0.0506(18) 0.0020(16) 0.0168(16) 0.0046(18)
C1 0.0525(19) 0.057(2) 0.066(2) 0.0051(17) 0.0308(17) -0.0046(17)
N3 0.068(2) 0.053(2) 0.0506(18) 0.0020(16) 0.0168(16) 0.0046(18)
N1 0.0525(19) 0.057(2) 0.066(2) 0.0051(17) 0.0308(17) -0.0046(17)
C15 0.075(2) 0.043(2) 0.0451(19) 0.0022(16) 0.0160(18) 0.0027(18)
N5 0.0415(14) 0.0507(18) 0.0471(15) 0.0072(13) 0.0139(12) 0.0108(13)
C7 0.0420(17) 0.055(2) 0.0398(17) 0.0059(16) 0.0052(14) -0.0092(16)
N6 0.0467(15) 0.0461(17) 0.0460(15) -0.0062(13) 0.0161(12) -0.0088(13)
C5 0.0440(18) 0.050(2) 0.055(2) 0.0033(17) 0.0153(16) 0.0109(16)
C14 0.068(2) 0.0405(19) 0.0395(17) 0.0042(15) 0.0146(16) 0.0042(17)
C18 0.0473(18) 0.044(2) 0.0491(19) 0.0026(16) 0.0114(15) -0.0046(16)
C19 0.065(2) 0.047(2) 0.051(2) -0.0024(17) 0.0246(17) -0.0117(19)
C9 0.059(2) 0.052(2) 0.0461(19) -0.0015(17) 0.0127(16) 0.0107(18)
C8 0.073(2) 0.043(2) 0.0435(19) 0.0028(16) 0.0110(17) -0.0008(18)
C6 0.0412(17) 0.063(2) 0.0481(19) 0.0008(18) 0.0161(15) 0.0063(17)
C20 0.071(2) 0.040(2) 0.050(2) -0.0022(16) 0.0193(18) -0.0064(18)
C17 0.056(2) 0.053(2) 0.0393(17) 0.0001(16) 0.0149(15) -0.0037(18)
C13 0.073(3) 0.056(2) 0.055(2) 0.0042(19) 0.0093(19) 0.009(2)
C12 0.118(4) 0.042(2) 0.046(2) 0.0029(17) 0.029(2) -0.001(2)
C11 0.080(3) 0.0373(19) 0.0399(18) 0.0074(15) 0.0166(18) -0.0081(18)
C10 0.093(3) 0.058(3) 0.052(2) 0.0100(19) 0.012(2) -0.029(2)

loop_
_atom_type_symbol
_atom_type_description
_atom_type_scat_dispersion_real
_atom_type_scat_dispersion_imag
_atom_type_scat_source
C C 0.0033 0.0016 'International Tables Vol C Tables 4.2.6.8 and 6.1.1.4'
H H 0.0000 0.0000 'International Tables Vol C Tables 4.2.6.8 and 6.1.1.4'
N N 0.0061 0.0033 'International Tables Vol C Tables 4.2.6.8 and 6.1.1.4'
S S 0.1246 0.1234 'International Tables Vol C Tables 4.2.6.8 and 6.1.1.4'
Cu Cu 0.3201 1.2651 'International Tables Vol C Tables 4.2.6.8 and 6.1.1.4'

loop_
_geom_angle_atom_site_label_1
_geom_angle_atom_site_label_2
_geom_angle_atom_site_label_3
_geom_angle
_geom_angle_site_symmetry_1
_geom_angle_site_symmetry_3
C1 C2 Cu1 170.2(3) . .
C3 Cu1 C2 137.89(14) . .
C3 Cu1 N6 118.72(13) . 8_456
C2 Cu1 N6 100.13(11) . 8_456
C3 Cu1 Cu1 71.26(10) . 2
C2 Cu1 Cu1 98.89(10) . 2
N6 Cu1 Cu1 127.11(8) 8_456 2
C4 Cu2 N1 139.21(13) . 3_545
C4 Cu2 C1 139.21(13) . 3_545
N1 Cu2 C1 0.0(2) 3_545 3_545
C4 Cu2 N5 109.85(12) . .
N1 Cu2 N5 110.64(12) 3_545 .
C1 Cu2 N5 110.64(12) 3_545 .
C7 S1 C10 105.32(19) . .
C16 S3 C15 105.13(17) . .
C12 S2 C13 90.8(2) . .
C3 C4 Cu2 169.5(3) . .
C20 C16 C17 117.3(3) . .
C20 C16 S3 126.1(3) . .
C17 C16 S3 116.6(3) . .
C4 C3 Cu1 178.8(3) . .
C2 C1 Cu2 174.0(3) . 3_455
C14 C15 S3 105.4(2) . .
C14 C15 H15A 110.7 . .
S3 C15 H15A 110.7 . .
C14 C15 H15B 110.7 . .
S3 C15 H15B 110.7 . .
H15A C15 H15B 108.8 . .
C9 N5 C5 116.6(3) . .
C9 N5 Cu2 124.6(2) . .
C5 N5 Cu2 118.5(2) . .
C6 C7 C8 117.6(3) . .
C6 C7 S1 116.4(3) . .
C8 C7 S1 126.0(3) . .
C18 N6 C19 116.0(3) . .
C18 N6 Cu1 118.0(2) . 8
C19 N6 Cu1 126.0(2) . 8
N5 C5 C6 123.1(3) . .
N5 C5 H5 118.5 . .
C6 C5 H5 118.5 . .
C13 C14 C11 111.9(3) . .
C13 C14 C15 122.6(3) . .
C11 C14 C15 125.4(3) . .
N6 C18 C17 124.1(3) . .
N6 C18 H18 117.9 . .
C17 C18 H18 117.9 . .
N6 C19 C20 124.1(3) . .
N6 C19 H19 118.0 . .
C20 C19 H19 118.0 . .
N5 C9 C8 124.1(3) . .
N5 C9 H9 117.9 . .
C8 C9 H9 117.9 . .
C9 C8 C7 118.6(3) . .
C9 C8 H8 120.7 . .
C7 C8 H8 120.7 . .
C5 C6 C7 119.9(3) . .
C5 C6 H6 120.1 . .
C7 C6 H6 120.1 . .
C19 C20 C16 118.9(3) . .
C19 C20 H20 120.5 . .
C16 C20 H20 120.5 . .
C18 C17 C16 119.5(3) . .
C18 C17 H17 120.2 . .
C16 C17 H17 120.2 . .
C14 C13 S2 113.0(3) . .
C14 C13 H13 123.5 . .
S2 C13 H13 123.5 . .
C11 C12 S2 113.4(3) . .
C11 C12 H12 123.3 . .
S2 C12 H12 123.3 . .
C12 C11 C14 110.9(4) . .
C12 C11 C10 123.8(4) . .
C14 C11 C10 125.3(3) . .
C11 C10 S1 115.0(3) . .
C11 C10 H10A 108.5 . .
S1 C10 H10A 108.5 . .
C11 C10 H10B 108.5 . .
S1 C10 H10B 108.5 . .
H10A C10 H10B 107.5 . .

loop_
_geom_bond_atom_site_label_1
_geom_bond_atom_site_label_2
_geom_bond_distance
_geom_bond_site_symmetry_2
C2 C1 1.137(4) .
C2 Cu1 1.920(3) .
Cu1 C3 1.892(4) .
Cu1 N6 2.076(3) 8_456
Cu1 Cu1 2.7739(9) 2
Cu2 C4 1.880(3) .
Cu2 N1 1.896(4) 3_545
Cu2 C1 1.896(4) 3_545
Cu2 N5 2.067(3) .
S1 C7 1.756(3) .
S1 C10 1.810(4) .
S3 C16 1.745(3) .
S3 C15 1.805(4) .
S2 C12 1.687(5) .
S2 C13 1.702(4) .
C4 C3 1.141(4) .
C16 C20 1.387(5) .
C16 C17 1.392(5) .
C1 Cu2 1.896(4) 3_455
C15 C14 1.515(5) .
C15 H15A 0.9700 .
C15 H15B 0.9700 .
N5 C9 1.329(4) .
N5 C5 1.346(4) .
C7 C6 1.380(5) .
C7 C8 1.388(5) .
N6 C18 1.335(4) .
N6 C19 1.344(5) .
N6 Cu1 2.076(3) 8
C5 C6 1.369(5) .
C5 H5 0.9300 .
C14 C13 1.347(5) .
C14 C11 1.425(5) .
C18 C17 1.366(5) .
C18 H18 0.9300 .
C19 C20 1.376(5) .
C19 H19 0.9300 .
C9 C8 1.377(5) .
C9 H9 0.9300 .
C8 H8 0.9300 .
C6 H6 0.9300 .
C20 H20 0.9300 .
C17 H17 0.9300 .
C13 H13 0.9300 .
C12 C11 1.362(5) .
C12 H12 0.9300 .
C11 C10 1.505(5) .
C10 H10A 0.9700 .
C10 H10B 0.9700 .

loop_
_geom_torsion_atom_site_label_1
_geom_torsion_atom_site_label_2
_geom_torsion_atom_site_label_3
_geom_torsion_atom_site_label_4
_geom_torsion
_geom_torsion_site_symmetry_1
_geom_torsion_site_symmetry_4
C1 C2 Cu1 C3 111.7(17) . .
C1 C2 Cu1 N6 -90.6(17) . 8_456
C1 C2 Cu1 Cu1 39.8(17) . 2
N1 Cu2 C4 C3 -91.0(17) 3_545 .
C1 Cu2 C4 C3 -91.0(17) 3_545 .
N5 Cu2 C4 C3 81.8(17) . .
C15 S3 C16 C20 -20.9(4) . .
C15 S3 C16 C17 161.8(3) . .
Cu2 C4 C3 Cu1 140(15) . .
C2 Cu1 C3 C4 98(16) . .
N6 Cu1 C3 C4 -57(16) 8_456 .
Cu1 Cu1 C3 C4 -180(100) 2 .
Cu1 C2 C1 Cu2 -37(4) . 3_455
C16 S3 C15 C14 -169.5(2) . .
C4 Cu2 N5 C9 22.0(3) . .
N1 Cu2 N5 C9 -163.0(3) 3_545 .
C1 Cu2 N5 C9 -163.0(3) 3_545 .
C4 Cu2 N5 C5 -151.7(2) . .
N1 Cu2 N5 C5 23.3(3) 3_545 .
C1 Cu2 N5 C5 23.3(3) 3_545 .
C10 S1 C7 C6 169.0(3) . .
C10 S1 C7 C8 -10.1(4) . .
C9 N5 C5 C6 -1.9(5) . .
Cu2 N5 C5 C6 172.4(3) . .
S3 C15 C14 C13 -70.1(4) . .
S3 C15 C14 C11 107.1(3) . .
C19 N6 C18 C17 -2.2(5) . .
Cu1 N6 C18 C17 174.3(3) 8 .
C18 N6 C19 C20 0.2(5) . .
Cu1 N6 C19 C20 -176.0(3) 8 .
C5 N5 C9 C8 0.3(5) . .
Cu2 N5 C9 C8 -173.6(3) . .
N5 C9 C8 C7 2.2(6) . .
C6 C7 C8 C9 -3.1(5) . .
S1 C7 C8 C9 176.0(3) . .
N5 C5 C6 C7 0.9(5) . .
C8 C7 C6 C5 1.7(5) . .
S1 C7 C6 C5 -177.5(3) . .
N6 C19 C20 C16 1.8(6) . .
C17 C16 C20 C19 -1.8(5) . .
S3 C16 C20 C19 -179.0(3) . .
N6 C18 C17 C16 2.1(5) . .
C20 C16 C17 C18 0.0(5) . .
S3 C16 C17 C18 177.5(3) . .
C11 C14 C13 S2 -0.2(4) . .
C15 C14 C13 S2 177.3(3) . .
C12 S2 C13 C14 0.6(3) . .
C13 S2 C12 C11 -0.8(3) . .
S2 C12 C11 C14 0.8(4) . .
S2 C12 C11 C10 179.4(3) . .
C13 C14 C11 C12 -0.3(4) . .
C15 C14 C11 C12 -177.8(3) . .
C13 C14 C11 C10 -178.9(3) . .
C15 C14 C11 C10 3.6(5) . .
C12 C11 C10 S1 116.5(4) . .
C14 C11 C10 S1 -65.1(4) . .
C7 S1 C10 C11 -71.4(3) . .
